data_8104035
loop_
_publ_author_name
'Vensky, S.'
'Kienle, L.'
'Dinnebier, R.E.'
'Billinge, S.J.L.'
'Masadeh, A.S.'
'Jansen, M.'

_publ_section_title
;
 The real structure of Na3 Bi O4 by electron microscopy, HR-XRD, and PDF
 analysis
;
_journal_name_full 'Zeitschrift fuer Kristallographie (149,1979-)'
_journal_page_first 231
_journal_page_last 244
_journal_volume 220
_journal_year 2005
_chemical_formula_sum 'Bi0.25 Na0.75 O'
_chemical_name_systematic '(Na0.75 Bi0.25) O'
_space_group_IT_number 166
_symmetry_space_group_name_Hall '-R 3 2"'
_symmetry_space_group_name_H-M 'R -3 m :H'
_cell_angle_alpha 90
_cell_angle_beta 90
_cell_angle_gamma 120
_cell_formula_units_Z 6
_cell_length_a 3.32141
_cell_length_b 3.32141
_cell_length_c 16.4852
_cell_volume 157.496
_citation_journal_id_ASTM ZEKRDZ
_cod_data_source_file Vensky_ZEKRDZ_2005_1664.cif
_cod_data_source_block Bi0.25Na0.75O1
_cod_original_cell_volume 157.4961
_cod_original_formula_sum 'Bi0.25 Na0.75 O1'
_cod_database_code 8104035

loop_
_symmetry_equiv_pos_as_xyz
x,y,z
-y,x-y,z
-x+y,-x,z
y,x,-z
-x,-x+y,-z
x-y,-y,-z
-x,-y,-z
y,-x+y,-z
x-y,x,-z
-y,-x,z
x,x-y,z
-x+y,y,z
x+2/3,y+1/3,z+1/3
-y+2/3,x-y+1/3,z+1/3
-x+y+2/3,-x+1/3,z+1/3
y+2/3,x+1/3,-z+1/3
-x+2/3,-x+y+1/3,-z+1/3
x-y+2/3,-y+1/3,-z+1/3
-x+2/3,-y+1/3,-z+1/3
y+2/3,-x+y+1/3,-z+1/3
x-y+2/3,x+1/3,-z+1/3
-y+2/3,-x+1/3,z+1/3
x+2/3,x-y+1/3,z+1/3
-x+y+2/3,y+1/3,z+1/3
x+1/3,y+2/3,z+2/3
-y+1/3,x-y+2/3,z+2/3
-x+y+1/3,-x+2/3,z+2/3
y+1/3,x+2/3,-z+2/3
-x+1/3,-x+y+2/3,-z+2/3
x-y+1/3,-y+2/3,-z+2/3
-x+1/3,-y+2/3,-z+2/3
y+1/3,-x+y+2/3,-z+2/3
x-y+1/3,x+2/3,-z+2/3
-y+1/3,-x+2/3,z+2/3
x+1/3,x-y+2/3,z+2/3
-x+y+1/3,y+2/3,z+2/3

loop_
_atom_site_label
_atom_site_type_symbol
_atom_site_fract_x
_atom_site_fract_y
_atom_site_fract_z
_atom_site_occupancy
_atom_site_U_iso_or_equiv
O1 O-2 0 0 0.2407 1 0.0
Bi1 Bi+5 0 0 0 0.2058 0.0
Na2 Na+1 0 0 0.5 0.7058 0.0
Na1 Na+1 0 0 0 0.7942 0.0
Bi2 Bi+5 0 0 0.5 0.2942 0.0
